data_7230988
loop_
_publ_author_name
'Shi, Ying'
'Song, Tian-Qun'
'Cao, Chun-Shuai'
'Zhao, Bin'

_publ_section_title
;
 A two-fold interpenetrated zinc--organic framework: luminescence
 detection of CrO42&#x2212;/Cr2O72&#x2212; and chemical conversion of CO2
;
_journal_issue 39
_journal_name_full CrystEngComm
_journal_page_first 6040
_journal_paper_doi 10.1039/C8CE00673C
_journal_volume 20
_journal_year 2018
_chemical_formula_moiety 'C23 H13 N3 O4 Zn, 3.82(O1.09)'
_chemical_formula_sum 'C23 H13 N3 O8.18 Zn'
_chemical_formula_weight 527.61
_space_group_crystal_system triclinic
_space_group_IT_number 2
_space_group_name_Hall '-P 1'
_space_group_name_H-M_alt 'P -1'
_symmetry_space_group_name_Hall '-P 1'
_symmetry_space_group_name_H-M 'P -1'
_atom_sites_solution_hydrogens geom
_atom_sites_solution_primary direct
_audit_block_doi 10.5517/ccdc.csd.cc20009c
_audit_creation_date 2018-06-19
_audit_creation_method
;
Olex2 1.2
(compiled 2017.03.28 svn.r3405 for OlexSys, GUI svn.r5337)
;
_audit_update_record
;
2018-06-19 deposited with the CCDC.
2018-06-22 downloaded from the CCDC.
;
_cell_angle_alpha 63.853(9)
_cell_angle_beta 82.358(6)
_cell_angle_gamma 72.588(7)
_cell_formula_units_Z 2
_cell_length_a 10.1188(7)
_cell_length_b 10.9420(11)
_cell_length_c 11.7024(10)
_cell_measurement_reflns_used 2598
_cell_measurement_temperature 120.00(10)
_cell_measurement_theta_max 27.3870
_cell_measurement_theta_min 3.3910
_cell_volume 1109.80(19)
_computing_cell_refinement 'CrysAlisPro 1.171.38.43f (Rigaku OD, 2015)'
_computing_data_collection 'CrysAlisPro 1.171.38.43f (Rigaku OD, 2015)'
_computing_data_reduction 'CrysAlisPro 1.171.38.43f (Rigaku OD, 2015)'
_computing_molecular_graphics 'Olex2 (Dolomanov et al., 2009)'
_computing_publication_material 'Olex2 (Dolomanov et al., 2009)'
_computing_structure_refinement 'XL (Sheldrick, 2008)'
_computing_structure_solution 'SIR2004 (Burla et al., 2007)'
_diffrn_ambient_environment N~2~
_diffrn_ambient_temperature 120.00(10)
_diffrn_detector 'CCD plate'
_diffrn_detector_area_resol_mean 16.2116
_diffrn_detector_type Eos
_diffrn_measured_fraction_theta_full 0.998
_diffrn_measured_fraction_theta_max 0.998
_diffrn_measurement_details
;
List of Runs (angles in degrees, time in seconds):

  # Type    Start    End  Width  t~exp~   \w     \q     \k     \f   Frames
#--------------------------------------------------------------------------
  1  \w    -38.00  44.00   1.00   37.50    --  -19.25  57.00 -60.00   82
  2  \w    -10.00  31.00   1.00   37.50    --   18.94  77.00-120.00   41
  3  \w      1.00  61.00   1.00   37.50    --   18.94 -99.00  30.00   60
  4  \w    -87.00  10.00   1.00   37.50    --  -19.25 -77.00  90.00   97
  5  \w    -92.00  24.00   1.00   37.50    --  -19.25 -19.00 120.00  116
;
_diffrn_measurement_device 'four-circle diffractometer'
_diffrn_measurement_device_type 'SuperNova, Single source at offset, Eos'
_diffrn_measurement_method '\w scans'
_diffrn_orient_matrix_type 'CrysAlisPro convention (1999,Acta A55,543-557)'
_diffrn_orient_matrix_UB_11 0.0329734000
_diffrn_orient_matrix_UB_12 -0.0365896000
_diffrn_orient_matrix_UB_13 0.0602903000
_diffrn_orient_matrix_UB_21 0.0341164000
_diffrn_orient_matrix_UB_22 -0.0580690000
_diffrn_orient_matrix_UB_23 -0.0148418000
_diffrn_orient_matrix_UB_31 0.0560866000
_diffrn_orient_matrix_UB_32 0.0302588000
_diffrn_orient_matrix_UB_33 -0.0265311000
_diffrn_radiation_monochromator mirror
_diffrn_radiation_probe x-ray
_diffrn_radiation_type MoK\a
_diffrn_radiation_wavelength 0.71073
_diffrn_reflns_av_R_equivalents 0.0469
_diffrn_reflns_av_unetI/netI 0.0784
_diffrn_reflns_Laue_measured_fraction_full 0.998
_diffrn_reflns_Laue_measured_fraction_max 0.998
_diffrn_reflns_limit_h_max 12
_diffrn_reflns_limit_h_min -11
_diffrn_reflns_limit_k_max 13
_diffrn_reflns_limit_k_min -12
_diffrn_reflns_limit_l_max 13
_diffrn_reflns_limit_l_min -7
_diffrn_reflns_number 7567
_diffrn_reflns_point_group_measured_fraction_full 0.998
_diffrn_reflns_point_group_measured_fraction_max 0.998
_diffrn_reflns_theta_full 25.008
_diffrn_reflns_theta_max 25.008
_diffrn_reflns_theta_min 2.864
_diffrn_source 'micro-focus sealed X-ray tube'
_diffrn_source_type 'SuperNova (Mo) X-ray Source'
_exptl_absorpt_coefficient_mu 1.164
_exptl_absorpt_correction_T_max 1.00000
_exptl_absorpt_correction_T_min 0.42446
_exptl_absorpt_correction_type multi-scan
_exptl_absorpt_process_details
;
CrysAlisPro 1.171.38.43f (Rigaku Oxford Diffraction, 2015)
Empirical absorption correction using spherical harmonics,
 implemented in SCALE3 ABSPACK scaling algorithm.
;
_exptl_crystal_density_diffrn 1.579
_exptl_crystal_description block
_exptl_crystal_F_000 535
_refine_diff_density_max 0.596
_refine_diff_density_min -0.572
_refine_diff_density_rms 0.093
_refine_ls_extinction_method none
_refine_ls_goodness_of_fit_ref 0.941
_refine_ls_hydrogen_treatment constr
_refine_ls_matrix_type full
_refine_ls_number_parameters 360
_refine_ls_number_reflns 3894
_refine_ls_number_restraints 42
_refine_ls_restrained_S_all 0.944
_refine_ls_R_factor_all 0.0761
_refine_ls_R_factor_gt 0.0544
_refine_ls_shift/su_max 0.000
_refine_ls_shift/su_mean 0.000
_refine_ls_structure_factor_coef Fsqd
_refine_ls_weighting_details 'w=1/[\s^2^(Fo^2^)+(0.0880P)^2^+0.3340P] where P=(Fo^2^+2Fc^2^)/3'
_refine_ls_weighting_scheme calc
_refine_ls_wR_factor_gt 0.1313
_refine_ls_wR_factor_ref 0.1459
_reflns_Friedel_coverage 0.000
_reflns_number_gt 2955
_reflns_number_total 3894
_reflns_threshold_expression 'I > 2\s(I)'
_cod_data_source_file c8ce00673c2.cif
_cod_data_source_block zn
_cod_depositor_comments 'Adding full bibliography for 7230988.cif.'
_cod_original_cell_volume 1109.81(18)
_cod_database_code 7230988
_shelx_shelxl_version_number 2014/7
_chemical_oxdiff_formula SY-Zn
_chemical_oxdiff_usercomment 'C N O Zn'
_shelx_space_group_comment
;
The symmetry employed for this shelxl refinement is uniquely defined
by the following loop, which should always be used as a source of
symmetry information in preference to the above space-group names.
They are only intended as comments.
;
_reflns_odcompleteness_completeness 99.85
_reflns_odcompleteness_iscentric 1
_reflns_odcompleteness_theta 26.32
_olex2_refinement_description
;
1. Fixed Uiso
 At 1.2 times of:
  All C(H) groups
2. Uiso/Uaniso restraints and constraints
Uanis(O6W) \\sim Ueq: with sigma of 0.001 and sigma for terminal atoms of 0.001
Uanis(O2W) \\sim Ueq: with sigma of 0.005 and sigma for terminal atoms of 0.005
Uanis(O3W) \\sim Ueq: with sigma of 0.005 and sigma for terminal atoms of 0.005
Uanis(O1W) \\sim Ueq: with sigma of 0.005 and sigma for terminal atoms of 0.005
Uanis(O7W) \\sim Ueq: with sigma of 0.001 and sigma for terminal atoms of 0.001
Uanis(O8W) \\sim Ueq: with sigma of 0.005 and sigma for terminal atoms of 0.005
Uanis(O4W) \\sim Ueq: with sigma of 0.005 and sigma for terminal atoms of 0.005
3.a Aromatic/amide H refined with riding coordinates:
 C13(H13), C7(H7), C14(H14), C5(H5), C10(H10), C15(H15), C19(H19), C3(H3),
 C23(H23), C17(H17), C16(H16), C21(H21), C22(H22)
;
_olex2_submission_special_instructions 'No special instructions were received'
_oxdiff_exptl_absorpt_empirical_details
;
Empirical correction (ABSPACK) includes:
- Absorption correction using spherical harmonics
- Frame scaling
;
_oxdiff_exptl_absorpt_empirical_full_max 2.041
_oxdiff_exptl_absorpt_empirical_full_min 0.490

loop_
_space_group_symop_operation_xyz
'x, y, z'
'-x, -y, -z'

loop_
_atom_site_label
_atom_site_type_symbol
_atom_site_fract_x
_atom_site_fract_y
_atom_site_fract_z
_atom_site_U_iso_or_equiv
_atom_site_adp_type
_atom_site_occupancy
_atom_site_site_symmetry_order
_atom_site_calc_flag
_atom_site_refinement_flags_posn
_atom_site_refinement_flags_adp
Zn1 Zn 0.87980(4) 0.75173(5) 0.33167(5) 0.0258(2) Uani 1 1 d . .
O4 O 1.7378(3) 0.6858(3) 0.4582(3) 0.0309(8) Uani 1 1 d . .
O2 O 1.1350(3) 0.8149(4) 0.2638(3) 0.0392(9) Uani 1 1 d . .
O1 O 1.0299(3) 0.7099(3) 0.4445(3) 0.0312(8) Uani 1 1 d . .
O3 O 1.6457(3) 0.7391(4) 0.2763(3) 0.0400(9) Uani 1 1 d . .
N2 N 1.3777(3) 0.3764(3) 1.0657(3) 0.0230(8) Uani 1 1 d . .
C2 C 1.1349(4) 0.7461(5) 0.3810(4) 0.0273(10) Uani 1 1 d . .
C1 C 1.6386(4) 0.7026(5) 0.3926(4) 0.0284(10) Uani 1 1 d . .
N3 N 1.7885(4) -0.0391(4) 1.2296(4) 0.0329(9) Uani 1 1 d . .
C18 C 1.1573(4) 0.5293(4) 1.0791(4) 0.0238(9) Uani 1 1 d . .
C13 C 1.4934(4) 0.4016(4) 0.8682(4) 0.0243(10) Uani 1 1 d . .
H13 H 1.5727 0.3733 0.8261 0.029 Uiso 1 1 calc R .
N1 N 0.9688(3) 0.6376(4) 1.2313(4) 0.0286(9) Uani 1 1 d . .
C11 C 1.2695(4) 0.4819(4) 0.9999(4) 0.0249(10) Uani 1 1 d . .
C20 C 1.5985(4) 0.2118(4) 1.0781(4) 0.0242(9) Uani 1 1 d . .
C12 C 1.4867(4) 0.3367(4) 0.9987(4) 0.0236(9) Uani 1 1 d . .
C7 C 1.5038(4) 0.6095(4) 0.5936(4) 0.0258(10) Uani 1 1 d . .
H7 H 1.5845 0.5805 0.6393 0.031 Uiso 1 1 calc R .
C14 C 1.0387(4) 0.6394(5) 1.0275(4) 0.0281(10) Uani 1 1 d . .
H14 H 1.0207 0.6793 0.9408 0.034 Uiso 1 1 calc R .
C5 C 1.2632(4) 0.6279(4) 0.5886(4) 0.0236(10) Uani 1 1 d . .
H5 H 1.1814 0.6106 0.6306 0.028 Uiso 1 1 calc R .
C10 C 1.2669(4) 0.5496(5) 0.8684(4) 0.0252(10) Uani 1 1 d . .
H10 H 1.1893 0.6211 0.8265 0.030 Uiso 1 1 calc R .
C15 C 0.9478(4) 0.6886(5) 1.1070(4) 0.0303(11) Uani 1 1 d . .
H15 H 0.8681 0.7610 1.0717 0.036 Uiso 1 1 calc R .
C9 C 1.3811(4) 0.5101(4) 0.7990(4) 0.0245(10) Uani 1 1 d . .
C19 C 1.7210(4) 0.1584(5) 1.0293(4) 0.0303(11) Uani 1 1 d . .
H19 H 1.7427 0.2049 0.9440 0.036 Uiso 1 1 calc R .
C6 C 1.3820(4) 0.5835(4) 0.6584(4) 0.0223(9) Uani 1 1 d . .
C3 C 1.3867(4) 0.7233(4) 0.3937(4) 0.0251(10) Uani 1 1 d . .
H3 H 1.3880 0.7708 0.3055 0.030 Uiso 1 1 calc R .
C23 C 1.8124(4) 0.0341(5) 1.1083(5) 0.0314(11) Uani 1 1 d . .
H23 H 1.8957 0.0006 1.0736 0.038 Uiso 1 1 calc R .
C4 C 1.2642(4) 0.6982(4) 0.4561(4) 0.0246(10) Uani 1 1 d . .
C17 C 1.1715(4) 0.4699(5) 1.2108(4) 0.0298(11) Uani 1 1 d . .
H17 H 1.2449 0.3912 1.2503 0.036 Uiso 1 1 calc R .
C8 C 1.5059(4) 0.6780(4) 0.4621(4) 0.0246(10) Uani 1 1 d . .
C16 C 1.0788(5) 0.5260(5) 1.2825(5) 0.0349(11) Uani 1 1 d . .
H16 H 1.0921 0.4855 1.3701 0.042 Uiso 1 1 calc R .
C21 C 1.5768(5) 0.1419(5) 1.2067(5) 0.0444(14) Uani 1 1 d . .
H21 H 1.4986 0.1790 1.2449 0.053 Uiso 1 1 calc R .
C22 C 1.6704(5) 0.0176(6) 1.2788(5) 0.0524(16) Uani 1 1 d . .
H22 H 1.6518 -0.0295 1.3649 0.063 Uiso 1 1 calc R .
O6W O 1.1870(15) 0.0930(17) 1.1973(18) 0.084(6) Uani 0.44(3) 1 d . U
O3W O 1.3862(11) 0.1091(10) 0.9848(9) 0.082(4) Uani 0.556(17) 1 d . U
O5W O 1.2241(15) 0.0552(12) 1.1377(15) 0.127(6) Uani 0.65(3) 1 d . .
O2W O 0.9923(16) 0.8396(19) 0.706(2) 0.166(10) Uani 0.56(3) 1 d . U
O1W O 1.039(2) 0.925(2) 0.605(2) 0.127(11) Uani 0.42(3) 1 d . U
O7W O 1.090(2) 0.0372(18) 1.4625(19) 0.199(12) Uani 0.57(3) 1 d . U
O4W O 1.502(3) -0.047(2) 1.057(2) 0.103(11) Uani 0.272(17) 1 d . U
O8W O 1.250(2) 0.091(2) 1.406(2) 0.320(19) Uani 0.70(4) 1 d . U

loop_
_atom_site_aniso_label
_atom_site_aniso_U_11
_atom_site_aniso_U_22
_atom_site_aniso_U_33
_atom_site_aniso_U_23
_atom_site_aniso_U_13
_atom_site_aniso_U_12
Zn1 0.0154(3) 0.0299(3) 0.0225(3) -0.0052(2) -0.0012(2) -0.0014(2)
O4 0.0152(14) 0.0376(18) 0.0286(18) -0.0051(15) -0.0021(13) -0.0047(12)
O2 0.0245(16) 0.058(2) 0.0243(19) -0.0062(17) -0.0040(14) -0.0128(15)
O1 0.0152(14) 0.0424(19) 0.0262(18) -0.0080(15) -0.0017(13) -0.0037(13)
O3 0.0243(16) 0.056(2) 0.031(2) -0.0112(17) 0.0058(14) -0.0127(15)
N2 0.0216(17) 0.0212(18) 0.024(2) -0.0091(16) -0.0004(15) -0.0028(14)
C2 0.017(2) 0.037(3) 0.026(3) -0.012(2) -0.0012(18) -0.0050(18)
C1 0.017(2) 0.030(2) 0.028(3) -0.004(2) 0.0027(19) -0.0058(18)
N3 0.031(2) 0.033(2) 0.026(2) -0.0071(18) -0.0019(17) -0.0039(17)
C18 0.019(2) 0.025(2) 0.026(2) -0.0104(19) -0.0006(18) -0.0058(17)
C13 0.018(2) 0.027(2) 0.024(2) -0.0078(19) -0.0002(18) -0.0049(17)
N1 0.0202(18) 0.032(2) 0.027(2) -0.0101(17) 0.0010(16) -0.0018(15)
C11 0.0163(19) 0.027(2) 0.030(3) -0.012(2) -0.0045(18) -0.0026(17)
C20 0.023(2) 0.020(2) 0.027(2) -0.0076(19) -0.0031(18) -0.0038(17)
C12 0.019(2) 0.021(2) 0.025(2) -0.0063(19) -0.0049(18) -0.0009(16)
C7 0.0143(19) 0.027(2) 0.028(3) -0.008(2) 0.0002(18) -0.0009(16)
C14 0.022(2) 0.032(3) 0.026(2) -0.011(2) -0.0037(19) -0.0020(18)
C5 0.0131(19) 0.027(2) 0.028(2) -0.012(2) 0.0030(17) -0.0028(16)
C10 0.0132(19) 0.031(2) 0.027(2) -0.010(2) -0.0019(17) -0.0024(17)
C15 0.020(2) 0.031(3) 0.033(3) -0.012(2) -0.0085(19) 0.0044(18)
C9 0.021(2) 0.026(2) 0.024(2) -0.0074(19) -0.0017(18) -0.0078(17)
C19 0.024(2) 0.028(2) 0.025(2) 0.001(2) -0.0019(19) -0.0062(18)
C6 0.0176(19) 0.022(2) 0.020(2) -0.0040(18) -0.0016(17) -0.0024(16)
C3 0.019(2) 0.028(2) 0.023(2) -0.0072(19) 0.0007(17) -0.0042(17)
C23 0.019(2) 0.030(2) 0.037(3) -0.009(2) 0.004(2) -0.0054(18)
C4 0.017(2) 0.025(2) 0.026(2) -0.0077(19) -0.0025(18) -0.0014(16)
C17 0.023(2) 0.026(2) 0.027(3) -0.004(2) -0.0004(19) 0.0012(18)
C8 0.017(2) 0.026(2) 0.024(2) -0.0060(19) 0.0013(17) -0.0041(17)
C16 0.036(2) 0.029(3) 0.027(3) -0.003(2) -0.001(2) -0.003(2)
C21 0.037(3) 0.037(3) 0.034(3) -0.009(2) 0.005(2) 0.014(2)
C22 0.053(3) 0.045(3) 0.026(3) -0.007(2) 0.005(2) 0.017(3)
O6W 0.084(6) 0.084(6) 0.084(6) -0.036(3) 0.0001(10) -0.022(2)
O3W 0.095(6) 0.081(6) 0.074(6) -0.027(4) -0.015(4) -0.034(4)
O5W 0.185(12) 0.070(7) 0.082(10) -0.011(6) -0.044(8) 0.011(7)
O2W 0.158(11) 0.158(11) 0.167(11) -0.065(6) 0.008(5) -0.034(5)
O1W 0.137(12) 0.122(11) 0.124(12) -0.063(7) 0.003(5) -0.023(5)
O7W 0.199(12) 0.199(12) 0.199(12) -0.085(5) 0.0000(10) -0.053(3)
O4W 0.106(12) 0.104(12) 0.107(12) -0.040(6) -0.014(5) -0.038(6)
O8W 0.32(2) 0.32(2) 0.32(2) -0.139(9) 0.002(5) -0.080(7)

loop_
_atom_type_symbol
_atom_type_description
_atom_type_scat_dispersion_real
_atom_type_scat_dispersion_imag
_atom_type_scat_source
C C 0.0033 0.0016 'International Tables Vol C Tables 4.2.6.8 and 6.1.1.4'
H H 0.0000 0.0000 'International Tables Vol C Tables 4.2.6.8 and 6.1.1.4'
N N 0.0061 0.0033 'International Tables Vol C Tables 4.2.6.8 and 6.1.1.4'
O O 0.0106 0.0060 'International Tables Vol C Tables 4.2.6.8 and 6.1.1.4'
Zn Zn 0.2839 1.4301 'International Tables Vol C Tables 4.2.6.8 and 6.1.1.4'

loop_
_geom_angle_atom_site_label_1
_geom_angle_atom_site_label_2
_geom_angle_atom_site_label_3
_geom_angle
_geom_angle_site_symmetry_1
_geom_angle_site_symmetry_3
O4 Zn1 C1 28.16(14) 1_455 1_455
O4 Zn1 N3 103.80(14) 1_455 1_464
O4 Zn1 N1 117.31(14) 1_455 1_554
O1 Zn1 O4 100.40(12) . 1_455
O1 Zn1 C1 128.51(14) . 1_455
O1 Zn1 N3 115.14(15) . 1_464
O1 Zn1 N1 102.70(14) . 1_554
N3 Zn1 C1 90.50(14) 1_464 1_455
N1 Zn1 C1 103.72(15) 1_554 1_455
N1 Zn1 N3 116.73(16) 1_554 1_464
C1 O4 Zn1 104.5(3) . 1_655
C2 O1 Zn1 111.2(3) . .
C12 N2 C11 117.4(4) . .
O2 C2 O1 123.8(4) . .
O2 C2 C4 120.2(4) . .
O1 C2 C4 116.0(4) . .
O4 C1 Zn1 47.36(19) . 1_655
O4 C1 C8 117.1(4) . .
O3 C1 Zn1 76.2(2) . 1_655
O3 C1 O4 123.3(4) . .
O3 C1 C8 119.7(4) . .
C8 C1 Zn1 163.3(3) . 1_655
C23 N3 Zn1 124.9(3) . 1_646
C23 N3 C22 116.3(4) . .
C22 N3 Zn1 116.3(3) . 1_646
C14 C18 C11 123.1(4) . .
C17 C18 C11 120.3(4) . .
C17 C18 C14 116.5(4) . .
C12 C13 C9 120.0(4) . .
C15 N1 Zn1 121.9(3) . 1_556
C15 N1 C16 117.6(4) . .
C16 N1 Zn1 118.0(3) . 1_556
N2 C11 C18 114.9(4) . .
N2 C11 C10 122.9(4) . .
C10 C11 C18 122.0(4) . .
C19 C20 C12 123.7(4) . .
C19 C20 C21 117.1(4) . .
C21 C20 C12 119.1(4) . .
N2 C12 C13 123.1(4) . .
N2 C12 C20 114.3(4) . .
C13 C12 C20 122.6(4) . .
C8 C7 C6 120.7(4) . .
C15 C14 C18 119.2(4) . .
C6 C5 C4 120.9(4) . .
C11 C10 C9 119.7(4) . .
N1 C15 C14 123.2(4) . .
C13 C9 C6 122.5(4) . .
C10 C9 C13 117.0(4) . .
C10 C9 C6 120.6(4) . .
C20 C19 C23 119.4(4) . .
C7 C6 C9 120.2(4) . .
C5 C6 C7 118.7(4) . .
C5 C6 C9 121.1(4) . .
C8 C3 C4 120.2(4) . .
N3 C23 C19 124.0(4) . .
C5 C4 C2 120.6(4) . .
C3 C4 C2 120.0(4) . .
C3 C4 C5 119.4(4) . .
C16 C17 C18 120.7(4) . .
C7 C8 C1 120.4(4) . .
C3 C8 C1 119.5(4) . .
C3 C8 C7 120.1(4) . .
N1 C16 C17 122.4(5) . .
C22 C21 C20 120.2(4) . .
N3 C22 C21 122.6(5) . .
O4W O3W O4W 48.9(16) 2_857 .
O2W O1W O7W 90.7(17) . 2_767
O2W O1W O7W 174(2) . 1_564
O7W O1W O7W 84.2(18) 2_767 1_564
O1W O7W O1W 95.8(18) 2_767 1_546
O3W O4W O3W 131.1(16) 2_857 .
O4W O4W O3W 50.0(19) 2_857 .
O4W O4W O3W 81(3) 2_857 2_857

loop_
_geom_bond_atom_site_label_1
_geom_bond_atom_site_label_2
_geom_bond_distance
_geom_bond_site_symmetry_2
Zn1 O4 1.972(3) 1_455
Zn1 O1 1.961(3) .
Zn1 C1 2.596(4) 1_455
Zn1 N3 2.034(4) 1_464
Zn1 N1 2.022(4) 1_554
O4 Zn1 1.972(3) 1_655
O4 C1 1.265(5) .
O2 C2 1.240(5) .
O1 C2 1.274(5) .
O3 C1 1.237(6) .
N2 C11 1.345(5) .
N2 C12 1.343(5) .
C2 C4 1.499(6) .
C1 Zn1 2.596(4) 1_655
C1 C8 1.506(6) .
N3 Zn1 2.034(4) 1_646
N3 C23 1.318(6) .
N3 C22 1.354(6) .
C18 C11 1.485(6) .
C18 C14 1.394(6) .
C18 C17 1.392(6) .
C13 C12 1.373(6) .
C13 C9 1.395(5) .
N1 Zn1 2.022(4) 1_556
N1 C15 1.329(6) .
N1 C16 1.345(5) .
C11 C10 1.383(6) .
C20 C12 1.499(5) .
C20 C19 1.369(6) .
C20 C21 1.378(7) .
C7 C6 1.396(6) .
C7 C8 1.384(6) .
C14 C15 1.385(6) .
C5 C6 1.382(5) .
C5 C4 1.395(6) .
C10 C9 1.394(6) .
C9 C6 1.479(6) .
C19 C23 1.388(6) .
C3 C4 1.389(6) .
C3 C8 1.375(6) .
C17 C16 1.364(7) .
C21 C22 1.374(6) .
O6W O5W 0.943(15) .
O3W O4W 1.29(3) 2_857
O3W O4W 1.67(3) .
O2W O1W 1.28(2) .
O1W O7W 1.71(3) 1_564
O1W O7W 1.47(2) 2_767
O7W O1W 1.71(3) 1_546
O7W O1W 1.47(2) 2_767
O4W O3W 1.29(3) 2_857
O4W O4W 1.27(4) 2_857
